data_7703815
loop_
_publ_author_name
'Rabe, Timo'
'Pewe, Harm'
'Reinsch, Helge'
'Willhammar, Tom'
'Svensson Grape, Erik'
'Stock, Norbert'

_publ_section_title
;
 Influence of the substitution pattern of four naphthalenedicarboxylic
 acids on the structures and properties of group 13 metal-organic
 frameworks and coordination polymers.
;
_journal_issue 15
_journal_name_full 'Dalton transactions (Cambridge, England : 2003)'
_journal_page_first 4861
_journal_page_last 4868
_journal_paper_doi 10.1039/d0dt00387e
_journal_volume 49
_journal_year 2020
_chemical_formula_moiety 'C12 Ga2 O8, 0.723(O)'
_chemical_formula_sum 'C12 Ga2 O8.72'
_chemical_formula_weight 423.13
_space_group_IT_number 13
_space_group_name_Hall '-P 2yc'
_space_group_name_H-M_alt 'P 1 2/c 1'
_symmetry_cell_setting monoclinic
_symmetry_space_group_name_Hall '-P 2yc'
_symmetry_space_group_name_H-M 'P 1 2/c 1'
_audit_update_record
;
2020-01-31 deposited with the CCDC.	2020-03-18 downloaded from the CCDC.
;
_cell_angle_alpha 90
_cell_angle_beta 127.5026(17)
_cell_angle_gamma 90
_cell_formula_units_Z 2
_cell_length_a 6.91929(13)
_cell_length_b 12.7504(3)
_cell_length_c 9.7223(2)
_cell_measurement_temperature 298
_cell_volume 680.47(3)
_diffrn_ambient_temperature 298
_diffrn_measurement_device_type 'Stoe Stadi P Combi'
_diffrn_radiation_probe x-ray
_diffrn_radiation_type 'Cu K\a'
_diffrn_radiation_wavelength 1.5406
_exptl_crystal_density_diffrn 2.065
_exptl_crystal_description powder
_pd_char_colour white
_pd_proc_ls_prof_R_factor 0.0342
_pd_proc_ls_prof_wR_expected 0.0213
_pd_proc_ls_prof_wR_factor 0.0484
_refine_ls_goodness_of_fit_all 2.26557
_refine_ls_R_I_factor 0.0264
_cod_data_source_file d0dt00387e2.cif
_cod_data_source_block Ga23
_cod_depositor_comments 'Adding full bibliography for 7703815--7703820.cif.'
_cod_original_cell_volume 680.46(3)
_cod_original_sg_symbol_H-M P2/C
_cod_database_code 7703815

loop_
_symmetry_equiv_pos_as_xyz
'x, y, z '
'-x, y, -z+1/2 '
'x, -y, z+1/2 '
'-x, -y, -z '

loop_
_atom_site_label
_atom_site_type_symbol
_atom_site_symmetry_multiplicity
_atom_site_fract_x
_atom_site_fract_y
_atom_site_fract_z
_atom_site_occupancy
_atom_site_B_iso_or_equiv
Ga1 Ga 2 0.5 0 0.5 1 0.73(11)
Ga2 Ga 2 1 -0.0766(3) 0.75 1 0.73(11)
O1 O 4 0.3069(17) 0.0731(9) 0.2711(13) 1 0.28(19)
O2 O 4 0.8242(17) 0.0333(8) 0.5615(13) 1 0.28(19)
O3 O 4 0.132(2) 0.1928(9) 0.4207(15) 1 0.28(19)
O4 O 4 0.507(2) 0.1382(8) 0.5963(15) 1 0.28(19)
C1 C 4 0.344(3) 0.2063(14) 0.556(2) 1 0.3(2)
C2 C 4 0.409(3) 0.3055(13) 0.6625(18) 1 0.3(2)
C3 C 4 0.329(3) 0.3991(13) 0.576(2) 1 0.3(2)
C4 C 4 0.408(3) 0.4936(15) 0.6623(17) 1 0.3(2)
C5 C 4 0.325(3) 0.5881(13) 0.577(2) 1 0.3(2)
C6 C 4 0.405(3) 0.6827(12) 0.6634(19) 1 0.3(2)
Ow1 O 2 0 0.2310(15) 0.75 0.723(16) 0.28(19)

loop_
_geom_angle_atom_site_label_1
_geom_angle_atom_site_label_2
_geom_angle_atom_site_label_3
_geom_angle
_geom_angle_site_symmetry_1
_geom_angle_site_symmetry_2
_geom_angle_site_symmetry_3
O4 Ga1 O4 180.00000000(18) 1_555 1_555 4_656
O2 Ga1 O4 88.2(6) 1_555 1_555 1_555
O2 Ga1 O4 91.8(6) 1_555 1_555 4_656
O2 Ga1 O2 180.00000000(16) 4_656 1_555 1_555
O2 Ga1 O4 91.8(6) 4_656 1_555 1_555
O2 Ga1 O4 88.2(6) 4_656 1_555 4_656
O1 Ga1 O2 84.1(5) 1_555 1_555 4_656
O1 Ga1 O2 95.9(5) 1_555 1_555 1_555
O1 Ga1 O4 85.3(5) 1_555 1_555 1_555
O1 Ga1 O4 94.7(5) 1_555 1_555 4_656
O1 Ga1 O1 180.000 4_656 1_555 1_555
O1 Ga1 O2 95.9(5) 4_656 1_555 4_656
O1 Ga1 O2 84.1(5) 4_656 1_555 1_555
O1 Ga1 O4 94.7(5) 4_656 1_555 1_555
O1 Ga1 O4 85.3(5) 4_656 1_555 4_656
Ga2 Ga1 O1 43.0(4) 1_555 1_555 4_656
Ga2 Ga1 O1 137.0(4) 1_555 1_555 1_555
Ga2 Ga1 O2 136.5(3) 1_555 1_555 4_656
Ga2 Ga1 O2 43.5(3) 1_555 1_555 1_555
Ga2 Ga1 O4 103.1(3) 1_555 1_555 1_555
Ga2 Ga1 O4 76.9(3) 1_555 1_555 4_656
Ga2 Ga1 Ga2 180.000 3_454 1_555 1_555
Ga2 Ga1 O1 137.0(4) 3_454 1_555 4_656
Ga2 Ga1 O1 43.0(4) 3_454 1_555 1_555
Ga2 Ga1 O2 43.5(3) 3_454 1_555 4_656
Ga2 Ga1 O2 136.5(3) 3_454 1_555 1_555
Ga2 Ga1 O4 76.9(3) 3_454 1_555 1_555
Ga2 Ga1 O4 103.1(3) 3_454 1_555 4_656
C1 Ga1 Ga2 120.8(3) 4_656 1_555 3_454
C1 Ga1 Ga2 59.2(3) 4_656 1_555 1_555
C1 Ga1 O1 74.0(5) 4_656 1_555 4_656
C1 Ga1 O1 106.0(5) 4_656 1_555 1_555
C1 Ga1 O2 102.8(5) 4_656 1_555 4_656
C1 Ga1 O2 77.2(5) 4_656 1_555 1_555
C1 Ga1 O4 162.2(4) 4_656 1_555 1_555
C1 Ga1 O4 17.8(4) 4_656 1_555 4_656
C1 Ga1 C1 180.0000000(2) 1_555 1_555 4_656
C1 Ga1 Ga2 59.2(3) 1_555 1_555 3_454
C1 Ga1 Ga2 120.8(3) 1_555 1_555 1_555
C1 Ga1 O1 106.0(5) 1_555 1_555 4_656
C1 Ga1 O1 74.0(5) 1_555 1_555 1_555
C1 Ga1 O2 77.2(5) 1_555 1_555 4_656
C1 Ga1 O2 102.8(5) 1_555 1_555 1_555
C1 Ga1 O4 17.8(4) 1_555 1_555 1_555
C1 Ga1 O4 162.2(4) 1_555 1_555 4_656
O3 Ga2 O3 83.4(7) 4_656 1_555 3_655
O1 Ga2 O3 90.6(6) 4_656 1_555 4_656
O1 Ga2 O3 91.3(6) 4_656 1_555 3_655
O1 Ga2 O1 177.46(8) 3_655 1_555 4_656
O1 Ga2 O3 91.3(6) 3_655 1_555 4_656
O1 Ga2 O3 90.6(6) 3_655 1_555 3_655
O2 Ga2 O1 95.3(5) 1_555 1_555 3_655
O2 Ga2 O1 82.9(5) 1_555 1_555 4_656
O2 Ga2 O3 92.4(4) 1_555 1_555 4_656
O2 Ga2 O3 172.9(4) 1_555 1_555 3_655
O2 Ga2 O2 92.3(6) 2_756 1_555 1_555
O2 Ga2 O1 82.9(5) 2_756 1_555 3_655
O2 Ga2 O1 95.3(5) 2_756 1_555 4_656
O2 Ga2 O3 172.9(4) 2_756 1_555 4_656
O2 Ga2 O3 92.4(4) 2_756 1_555 3_655
Ga1 Ga2 O2 106.0(3) 1_555 1_555 2_756
Ga1 Ga2 O2 42.5(4) 1_555 1_555 1_555
Ga1 Ga2 O1 136.0(3) 1_555 1_555 3_655
Ga1 Ga2 O1 42.8(3) 1_555 1_555 4_656
Ga1 Ga2 O3 81.0(3) 1_555 1_555 4_656
Ga1 Ga2 O3 130.8(4) 1_555 1_555 3_655
Ga1 Ga2 Ga1 141.08(15) 2_756 1_555 1_555
Ga1 Ga2 O2 42.5(4) 2_756 1_555 2_756
Ga1 Ga2 O2 106.0(3) 2_756 1_555 1_555
Ga1 Ga2 O1 42.8(3) 2_756 1_555 3_655
Ga1 Ga2 O1 136.0(3) 2_756 1_555 4_656
Ga1 Ga2 O3 130.8(4) 2_756 1_555 4_656
Ga1 Ga2 O3 81.0(3) 2_756 1_555 3_655
C1 Ga2 Ga1 61.8(4) 3_655 1_555 2_756
C1 Ga2 Ga1 147.9(5) 3_655 1_555 1_555
C1 Ga2 O2 78.6(4) 3_655 1_555 2_756
C1 Ga2 O2 167.8(5) 3_655 1_555 1_555
C1 Ga2 O1 75.7(6) 3_655 1_555 3_655
C1 Ga2 O1 105.7(6) 3_655 1_555 4_656
C1 Ga2 O3 95.9(5) 3_655 1_555 4_656
C1 Ga2 O3 19.2(5) 3_655 1_555 3_655
C1 Ga2 C1 111.5(7) 4_656 1_555 3_655
C1 Ga2 Ga1 147.9(5) 4_656 1_555 2_756
C1 Ga2 Ga1 61.8(4) 4_656 1_555 1_555
C1 Ga2 O2 167.8(5) 4_656 1_555 2_756
C1 Ga2 O2 78.6(4) 4_656 1_555 1_555
C1 Ga2 O1 105.7(6) 4_656 1_555 3_655
C1 Ga2 O1 75.7(6) 4_656 1_555 4_656
C1 Ga2 O3 19.2(5) 4_656 1_555 4_656
C1 Ga2 O3 95.9(5) 4_656 1_555 3_655
O4 Ga2 C1 129.2(4) 3_655 1_555 4_656
O4 Ga2 C1 24.0(5) 3_655 1_555 3_655
O4 Ga2 Ga1 37.9(2) 3_655 1_555 2_756
O4 Ga2 Ga1 162.9(3) 3_655 1_555 1_555
O4 Ga2 O2 62.6(3) 3_655 1_555 2_756
O4 Ga2 O2 143.8(4) 3_655 1_555 1_555
O4 Ga2 O1 58.2(5) 3_655 1_555 3_655
O4 Ga2 O1 122.5(5) 3_655 1_555 4_656
O4 Ga2 O3 110.8(4) 3_655 1_555 4_656
O4 Ga2 O3 43.2(4) 3_655 1_555 3_655
O4 Ga2 O4 151.0(4) 4_656 1_555 3_655
O4 Ga2 C1 24.0(5) 4_656 1_555 4_656
O4 Ga2 C1 129.2(4) 4_656 1_555 3_655
O4 Ga2 Ga1 162.9(3) 4_656 1_555 2_756
O4 Ga2 Ga1 37.9(2) 4_656 1_555 1_555
O4 Ga2 O2 143.8(4) 4_656 1_555 2_756
O4 Ga2 O2 62.6(3) 4_656 1_555 1_555
O4 Ga2 O1 122.5(5) 4_656 1_555 3_655
O4 Ga2 O1 58.2(5) 4_656 1_555 4_656
O4 Ga2 O3 43.2(4) 4_656 1_555 4_656
O4 Ga2 O3 110.8(4) 4_656 1_555 3_655
Ga2 O1 Ga1 94.2(6) 3_454 1_555 1_555
O2 O1 Ga2 48.8(4) 4_656 1_555 3_454
O2 O1 Ga1 47.7(4) 4_656 1_555 1_555
O4 O1 O2 64.2(5) 1_555 1_555 4_656
O4 O1 Ga2 82.5(6) 1_555 1_555 3_454
O4 O1 Ga1 47.1(3) 1_555 1_555 1_555
O2 O1 O4 167.4(6) 2_655 1_555 1_555
O2 O1 O2 128.0(4) 2_655 1_555 4_656
O2 O1 Ga2 107.8(4) 2_655 1_555 3_454
O2 O1 Ga1 136.3(6) 2_655 1_555 1_555
O3 O1 O2 138.1(4) 1_555 1_555 2_655
O3 O1 O4 46.2(4) 1_555 1_555 1_555
O3 O1 O2 63.3(5) 1_555 1_555 4_656
O3 O1 Ga2 44.4(4) 1_555 1_555 3_454
O3 O1 Ga1 83.4(5) 1_555 1_555 1_555
O3 O1 O3 55.3(5) 2_555 1_555 1_555
O3 O1 O2 82.9(4) 2_555 1_555 2_655
O3 O1 O4 100.6(6) 2_555 1_555 1_555
O3 O1 O2 92.7(6) 2_555 1_555 4_656
O3 O1 Ga2 44.0(4) 2_555 1_555 3_454
O3 O1 Ga1 134.6(8) 2_555 1_555 1_555
O4 O1 O3 142.0(6) 4_656 1_555 2_555
O4 O1 O3 118.7(7) 4_656 1_555 1_555
O4 O1 O2 95.0(5) 4_656 1_555 2_655
O4 O1 O4 89.6(5) 4_656 1_555 1_555
O4 O1 O2 58.9(5) 4_656 1_555 4_656
O4 O1 Ga2 102.7(6) 4_656 1_555 3_454
O4 O1 Ga1 42.5(3) 4_656 1_555 1_555
O1 O1 O4 82.5(4) 2_655 1_555 4_656
O1 O1 O3 127.3(6) 2_655 1_555 2_555
O1 O1 O3 141.1(4) 2_655 1_555 1_555
O1 O1 O2 61.7(5) 2_655 1_555 2_655
O1 O1 O4 107.5(5) 2_655 1_555 1_555
O1 O1 O2 139.6(4) 2_655 1_555 4_656
O1 O1 Ga2 168.9(7) 2_655 1_555 3_454
O1 O1 Ga1 96.2(4) 2_655 1_555 1_555
O2 O1 O1 57.2(4) 1_555 1_555 2_655
O2 O1 O4 57.9(3) 1_555 1_555 4_656
O2 O1 O3 154.8(5) 1_555 1_555 2_555
O2 O1 O3 104.4(5) 1_555 1_555 1_555
O2 O1 O2 114.9(5) 1_555 1_555 2_655
O2 O1 O4 58.2(4) 1_555 1_555 1_555
O2 O1 O2 89.6(5) 1_555 1_555 4_656
O2 O1 Ga2 133.8(7) 1_555 1_555 3_454
O2 O1 Ga1 41.9(3) 1_555 1_555 1_555
O2 O1 O2 141.0(5) 3_454 1_555 1_555
O2 O1 O1 129.9(6) 3_454 1_555 2_655
O2 O1 O4 83.7(4) 3_454 1_555 4_656
O2 O1 O3 59.4(3) 3_454 1_555 2_555
O2 O1 O3 86.9(5) 3_454 1_555 1_555
O2 O1 O2 71.9(5) 3_454 1_555 2_655
O2 O1 O4 120.3(7) 3_454 1_555 1_555
O2 O1 O2 61.9(5) 3_454 1_555 4_656
O2 O1 Ga2 42.5(3) 3_454 1_555 3_454
O2 O1 Ga1 105.1(6) 3_454 1_555 1_555
C1 O1 O2 107.9(7) 1_555 1_555 3_454
C1 O1 O2 81.3(5) 1_555 1_555 1_555
C1 O1 O1 122.2(5) 1_555 1_555 2_655
C1 O1 O4 109.5(6) 1_555 1_555 4_656
C1 O1 O3 76.6(5) 1_555 1_555 2_555
C1 O1 O3 23.6(4) 1_555 1_555 1_555
C1 O1 O2 155.4(5) 1_555 1_555 2_655
C1 O1 O4 24.0(4) 1_555 1_555 1_555
C1 O1 O2 67.1(6) 1_555 1_555 4_656
C1 O1 Ga2 65.8(6) 1_555 1_555 3_454
C1 O1 Ga1 68.1(5) 1_555 1_555 1_555
Ga2 O2 Ga1 94.1(6) 1_555 1_555 1_555
O1 O2 Ga2 48.3(4) 4_656 1_555 1_555
O1 O2 Ga1 48.1(4) 4_656 1_555 1_555
O4 O2 O1 65.2(5) 1_555 1_555 4_656
O4 O2 Ga2 108.0(7) 1_555 1_555 1_555
O4 O2 Ga1 45.9(4) 1_555 1_555 1_555
O1 O2 O4 109.1(5) 2_655 1_555 1_555
O1 O2 O1 143.1(5) 2_655 1_555 4_656
O1 O2 Ga2 139.4(6) 2_655 1_555 1_555
O1 O2 Ga1 100.2(4) 2_655 1_555 1_555
O4 O2 O1 85.9(5) 4_656 1_555 2_655
O4 O2 O4 89.9(5) 4_656 1_555 1_555
O4 O2 O1 58.4(5) 4_656 1_555 4_656
O4 O2 Ga2 78.4(4) 4_656 1_555 1_555
O4 O2 Ga1 44.1(4) 4_656 1_555 1_555
O3 O2 O4 44.5(3) 4_656 1_555 4_656
O3 O2 O1 101.4(5) 4_656 1_555 2_655
O3 O2 O4 122.5(7) 4_656 1_555 1_555
O3 O2 O1 61.2(5) 4_656 1_555 4_656
O3 O2 Ga2 43.3(3) 4_656 1_555 1_555
O3 O2 Ga1 82.1(5) 4_656 1_555 1_555
Ow1 O2 O3 146.8(4) 1_655 1_555 4_656
Ow1 O2 O4 153.5(7) 1_655 1_555 4_656
Ow1 O2 O1 106.6(5) 1_655 1_555 2_655
Ow1 O2 O4 64.0(3) 1_655 1_555 1_555
Ow1 O2 O1 102.9(5) 1_655 1_555 4_656
Ow1 O2 Ga2 103.8(4) 1_655 1_555 1_555
Ow1 O2 Ga1 109.7(5) 1_655 1_555 1_555
O2 O2 Ow1 60.0(3) 2_756 1_555 1_655
O2 O2 O3 87.0(3) 2_756 1_555 4_656
O2 O2 O4 117.4(6) 2_756 1_555 4_656
O2 O2 O1 151.7(8) 2_756 1_555 2_655
O2 O2 O4 87.9(7) 2_756 1_555 1_555
O2 O2 O1 64.3(5) 2_756 1_555 4_656
O2 O2 Ga2 43.9(3) 2_756 1_555 1_555
O2 O2 Ga1 107.7(9) 2_756 1_555 1_555
O1 O2 O2 143.1(9) 1_555 1_555 2_756
O1 O2 Ow1 104.6(4) 1_555 1_555 1_655
O1 O2 O3 104.5(4) 1_555 1_555 4_656
O1 O2 O4 60.5(3) 1_555 1_555 4_656
O1 O2 O1 61.1(5) 1_555 1_555 2_655
O1 O2 O4 56.2(4) 1_555 1_555 1_555
O1 O2 O1 90.4(5) 1_555 1_555 4_656
O1 O2 Ga2 134.1(6) 1_555 1_555 1_555
O1 O2 Ga1 42.2(3) 1_555 1_555 1_555
O1 O2 O1 159.0(5) 3_655 1_555 1_555
O1 O2 O2 53.8(4) 3_655 1_555 2_756
O1 O2 Ow1 95.7(3) 3_655 1_555 1_655
O1 O2 O3 58.2(4) 3_655 1_555 4_656
O1 O2 O4 102.7(4) 3_655 1_555 4_656
O1 O2 O1 108.1(5) 3_655 1_555 2_655
O1 O2 O4 141.4(6) 3_655 1_555 1_555
O1 O2 O1 90.4(5) 3_655 1_555 4_656
O1 O2 Ga2 42.1(3) 3_655 1_555 1_555
O1 O2 Ga1 134.5(5) 3_655 1_555 1_555
Ga2 O3 C1 129.2(13) 3_454 1_555 1_555
O4 O3 Ga2 98.1(6) 1_555 1_555 3_454
O4 O3 C1 31.1(11) 1_555 1_555 1_555
C2 O3 O4 64.1(6) 1_555 1_555 1_555
C2 O3 Ga2 162.1(8) 1_555 1_555 3_454
C2 O3 C1 33.1(11) 1_555 1_555 1_555
O3 O3 C2 139.4(7) 2_555 1_555 1_555
O3 O3 O4 124.8(11) 2_555 1_555 1_555
O3 O3 Ga2 48.3(3) 2_555 1_555 3_454
O3 O3 C1 143(2) 2_555 1_555 1_555
O1 O3 O3 62.7(6) 1_555 1_555 2_555
O1 O3 C2 119.2(8) 1_555 1_555 1_555
O1 O3 O4 63.5(6) 1_555 1_555 1_555
O1 O3 Ga2 45.0(4) 1_555 1_555 3_454
O1 O3 C1 91.3(15) 1_555 1_555 1_555
O1 O3 O1 89.7(6) 2_555 1_555 1_555
O1 O3 O3 62.0(5) 2_555 1_555 2_555
O1 O3 C2 148.9(10) 2_555 1_555 1_555
O1 O3 O4 128.9(6) 2_555 1_555 1_555
O1 O3 Ga2 44.6(4) 2_555 1_555 3_454
O1 O3 C1 149.5(13) 2_555 1_555 1_555
O2 O3 O1 62.4(4) 4_656 1_555 2_555
O2 O3 O1 55.5(5) 4_656 1_555 1_555
O2 O3 O3 92.4(3) 4_656 1_555 2_555
O2 O3 C2 123.1(5) 4_656 1_555 1_555
O2 O3 O4 66.7(4) 4_656 1_555 1_555
O2 O3 Ga2 44.3(3) 4_656 1_555 3_454
O2 O3 C1 93.6(10) 4_656 1_555 1_555
C3 O3 O2 150.1(4) 1_555 1_555 4_656
C3 O3 O1 142.5(7) 1_555 1_555 2_555
C3 O3 O1 122.8(8) 1_555 1_555 1_555
C3 O3 O3 113.5(5) 1_555 1_555 2_555
C3 O3 C2 27.6(5) 1_555 1_555 1_555
C3 O3 O4 85.7(5) 1_555 1_555 1_555
C3 O3 Ga2 159.5(9) 1_555 1_555 3_454
C3 O3 C1 56.9(10) 1_555 1_555 1_555
Ga1 O4 C1 133.9(10) 1_555 1_555 1_555
O3 O4 Ga1 103.8(5) 1_555 1_555 1_555
O3 O4 C1 30.3(8) 1_555 1_555 1_555
C2 O4 O3 62.5(6) 1_555 1_555 1_555
C2 O4 Ga1 166.1(7) 1_555 1_555 1_555
C2 O4 C1 32.3(8) 1_555 1_555 1_555
O1 O4 C2 123.5(5) 1_555 1_555 1_555
O1 O4 O3 70.2(6) 1_555 1_555 1_555
O1 O4 Ga1 47.6(4) 1_555 1_555 1_555
O1 O4 C1 97.0(11) 1_555 1_555 1_555
O2 O4 O1 65.6(5) 1_555 1_555 1_555
O2 O4 C2 145.6(8) 1_555 1_555 1_555
O2 O4 O3 135.7(8) 1_555 1_555 1_555
O2 O4 Ga1 45.9(4) 1_555 1_555 1_555
O2 O4 C1 155.3(16) 1_555 1_555 1_555
O2 O4 O2 90.1(5) 4_656 1_555 1_555
O2 O4 O1 57.4(5) 4_656 1_555 1_555
O2 O4 C2 123.5(8) 4_656 1_555 1_555
O2 O4 O3 68.8(5) 4_656 1_555 1_555
O2 O4 Ga1 44.1(4) 4_656 1_555 1_555
O2 O4 C1 94.9(10) 4_656 1_555 1_555
O1 O4 O2 61.6(3) 4_656 1_555 4_656
O1 O4 O2 55.8(5) 4_656 1_555 1_555
O1 O4 O1 90.4(5) 4_656 1_555 1_555
O1 O4 C2 143.8(8) 4_656 1_555 1_555
O1 O4 O3 129.4(6) 4_656 1_555 1_555
O1 O4 Ga1 42.9(3) 4_656 1_555 1_555
O1 O4 C1 145.8(16) 4_656 1_555 1_555
C2 O4 O1 119.6(6) 2_656 1_555 4_656
C2 O4 O2 133.3(9) 2_656 1_555 4_656
C2 O4 O2 131.4(6) 2_656 1_555 1_555
C2 O4 O1 149.9(5) 2_656 1_555 1_555
C2 O4 C2 27.3(5) 2_656 1_555 1_555
C2 O4 O3 87.4(7) 2_656 1_555 1_555
C2 O4 Ga1 162.4(6) 2_656 1_555 1_555
C2 O4 C1 57.6(9) 2_656 1_555 1_555
C1 O4 C2 29.5(5) 2_656 1_555 2_656
C1 O4 O1 90.7(5) 2_656 1_555 4_656
C1 O4 O2 116.1(8) 2_656 1_555 4_656
C1 O4 O2 121.7(5) 2_656 1_555 1_555
C1 O4 O1 171.4(8) 2_656 1_555 1_555
C1 O4 C2 53.8(6) 2_656 1_555 1_555
C1 O4 O3 102.6(8) 2_656 1_555 1_555
C1 O4 Ga1 133.0(6) 2_656 1_555 1_555
C1 O4 C1 77.4(12) 2_656 1_555 1_555
Ow1 O4 C1 79.6(5) 1_655 1_555 2_656
Ow1 O4 C2 73.0(6) 1_655 1_555 2_656
Ow1 O4 O1 94.7(5) 1_655 1_555 4_656
Ow1 O4 O2 150.1(7) 1_655 1_555 4_656
Ow1 O4 O2 60.5(5) 1_655 1_555 1_555
Ow1 O4 O1 108.8(7) 1_655 1_555 1_555
Ow1 O4 C2 86.4(7) 1_655 1_555 1_555
Ow1 O4 O3 135.5(7) 1_655 1_555 1_555
Ow1 O4 Ga1 106.2(7) 1_655 1_555 1_555
Ow1 O4 C1 114.0(11) 1_655 1_555 1_555
O4 O4 Ow1 102.5(4) 2_656 1_555 1_655
O4 O4 C1 24.4(5) 2_656 1_555 2_656
O4 O4 C2 47.9(5) 2_656 1_555 2_656
O4 O4 O1 80.6(4) 2_656 1_555 4_656
O4 O4 O2 91.8(6) 2_656 1_555 4_656
O4 O4 O2 128.5(4) 2_656 1_555 1_555
O4 O4 O1 148.0(7) 2_656 1_555 1_555
O4 O4 C2 64.0(6) 2_656 1_555 1_555
O4 O4 O3 91.9(9) 2_656 1_555 1_555
O4 O4 Ga1 117.1(5) 2_656 1_555 1_555
O4 O4 C1 75.6(14) 2_656 1_555 1_555
Ga2 O4 O4 111.6(7) 3_454 1_555 2_656
Ga2 O4 Ow1 145.0(6) 3_454 1_555 1_655
Ga2 O4 C1 132.2(7) 3_454 1_555 2_656
Ga2 O4 C2 125.5(6) 3_454 1_555 2_656
Ga2 O4 O1 98.4(3) 3_454 1_555 4_656
Ga2 O4 O2 39.0(2) 3_454 1_555 4_656
Ga2 O4 O2 101.5(4) 3_454 1_555 1_555
Ga2 O4 O1 39.2(3) 3_454 1_555 1_555
Ga2 O4 C2 101.1(5) 3_454 1_555 1_555
Ga2 O4 O3 38.7(4) 3_454 1_555 1_555
Ga2 O4 Ga1 65.2(3) 3_454 1_555 1_555
Ga2 O4 C1 68.9(8) 3_454 1_555 1_555
O4 C1 O3 118.6(17) 1_555 1_555 1_555
C2 C1 O4 121.0(13) 1_555 1_555 1_555
C2 C1 O3 120.3(17) 1_555 1_555 1_555
C3 C1 C2 29.2(8) 1_555 1_555 1_555
C3 C1 O4 136.2(15) 1_555 1_555 1_555
C3 C1 O3 98.1(11) 1_555 1_555 1_555
C2 C1 C3 56.4(6) 2_656 1_555 1_555
C2 C1 C2 27.8(5) 2_656 1_555 1_555
C2 C1 O4 96.9(10) 2_656 1_555 1_555
C2 C1 O3 143.1(18) 2_656 1_555 1_555
Ga2 C1 C2 168.6(14) 3_454 1_555 2_656
Ga2 C1 C3 126.3(7) 3_454 1_555 1_555
Ga2 C1 C2 151.7(12) 3_454 1_555 1_555
Ga2 C1 O4 87.0(10) 3_454 1_555 1_555
Ga2 C1 O3 31.5(9) 3_454 1_555 1_555
C1 C1 Ga2 142.5(8) 2_656 1_555 3_454
C1 C1 C2 30.4(6) 2_656 1_555 2_656
C1 C1 C3 86.2(6) 2_656 1_555 1_555
C1 C1 C2 56.9(9) 2_656 1_555 1_555
C1 C1 O4 77.9(9) 2_656 1_555 1_555
C1 C1 O3 144(2) 2_656 1_555 1_555
O4 C1 C1 24.7(6) 2_656 1_555 2_656
O4 C1 Ga2 119.2(7) 2_656 1_555 3_454
O4 C1 C2 51.6(7) 2_656 1_555 2_656
O4 C1 C3 101.5(9) 2_656 1_555 1_555
O4 C1 C2 73.6(11) 2_656 1_555 1_555
O4 C1 O4 80.0(13) 2_656 1_555 1_555
O4 C1 O3 121.6(18) 2_656 1_555 1_555
Ga1 C1 O4 92.1(5) 1_555 1_555 2_656
Ga1 C1 C1 99.5(4) 1_555 1_555 2_656
Ga1 C1 Ga2 59.0(4) 1_555 1_555 3_454
Ga1 C1 C2 123.8(7) 1_555 1_555 2_656
Ga1 C1 C3 156.8(13) 1_555 1_555 1_555
Ga1 C1 C2 149.2(11) 1_555 1_555 1_555
Ga1 C1 O4 28.3(7) 1_555 1_555 1_555
Ga1 C1 O3 90.5(11) 1_555 1_555 1_555
O1 C1 Ga1 37.9(3) 1_555 1_555 1_555
O1 C1 O4 128.9(6) 1_555 1_555 2_656
O1 C1 C1 136.4(8) 1_555 1_555 2_656
O1 C1 Ga2 38.5(3) 1_555 1_555 3_454
O1 C1 C2 151.0(11) 1_555 1_555 2_656
O1 C1 C3 128.8(11) 1_555 1_555 1_555
O1 C1 C2 152.5(17) 1_555 1_555 1_555
O1 C1 O4 59.0(11) 1_555 1_555 1_555
O1 C1 O3 65.2(13) 1_555 1_555 1_555
C2 C2 C3 119.1(8) 2_656 1_555 1_555
C1 C2 C2 121.0(8) 1_555 1_555 2_656
C1 C2 C3 117.9(14) 1_555 1_555 1_555
C3 C2 C1 150.5(11) 2_656 1_555 1_555
C3 C2 C2 30.4(6) 2_656 1_555 2_656
C3 C2 C3 88.8(12) 2_656 1_555 1_555
C4 C2 C3 59.7(6) 1_555 1_555 2_656
C4 C2 C1 146.4(13) 1_555 1_555 1_555
C4 C2 C2 90.1(4) 1_555 1_555 2_656
C4 C2 C3 29.2(8) 1_555 1_555 1_555
O3 C2 C4 126.6(7) 1_555 1_555 1_555
O3 C2 C3 171.4(13) 1_555 1_555 2_656
O3 C2 C1 26.7(8) 1_555 1_555 1_555
O3 C2 C2 142.9(7) 1_555 1_555 2_656
O3 C2 C3 97.9(9) 1_555 1_555 1_555
O4 C2 O3 53.4(5) 1_555 1_555 1_555
O4 C2 C4 151.2(14) 1_555 1_555 1_555
O4 C2 C3 124.9(8) 1_555 1_555 2_656
O4 C2 C1 26.8(8) 1_555 1_555 1_555
O4 C2 C2 97.9(11) 1_555 1_555 2_656
O4 C2 C3 132.6(16) 1_555 1_555 1_555
C1 C2 O4 74.6(7) 2_656 1_555 1_555
C1 C2 O3 111.9(8) 2_656 1_555 1_555
C1 C2 C4 120.3(8) 2_656 1_555 1_555
C1 C2 C3 60.9(6) 2_656 1_555 2_656
C1 C2 C1 92.6(13) 2_656 1_555 1_555
C1 C2 C2 31.2(7) 2_656 1_555 2_656
C1 C2 C3 149.4(13) 2_656 1_555 1_555
C4 C2 C1 90.8(6) 2_656 1_555 2_656
C4 C2 O4 145.6(10) 2_656 1_555 1_555
C4 C2 O3 156.2(8) 2_656 1_555 1_555
C4 C2 C4 29.8(5) 2_656 1_555 1_555
C4 C2 C3 29.9(5) 2_656 1_555 2_656
C4 C2 C1 167.9(19) 2_656 1_555 1_555
C4 C2 C2 60.3(4) 2_656 1_555 2_656
C4 C2 C3 58.9(9) 2_656 1_555 1_555
O4 C2 C4 110.0(7) 2_656 1_555 2_656
O4 C2 C1 25.5(5) 2_656 1_555 2_656
O4 C2 O4 68.1(8) 2_656 1_555 1_555
O4 C2 O3 89.9(7) 2_656 1_555 1_555
O4 C2 C4 136.1(9) 2_656 1_555 1_555
O4 C2 C3 81.9(7) 2_656 1_555 2_656
O4 C2 C1 76.9(11) 2_656 1_555 1_555
O4 C2 C2 54.9(10) 2_656 1_555 2_656
O4 C2 C3 157.8(19) 2_656 1_555 1_555
C4 C3 C2 121.9(14) 1_555 1_555 1_555
C2 C3 C4 91.5(10) 2_656 1_555 1_555
C2 C3 C2 30.4(6) 2_656 1_555 1_555
C4 C3 C2 61.0(7) 2_656 1_555 2_656
C4 C3 C4 30.6(6) 2_656 1_555 1_555
C4 C3 C2 91.4(10) 2_656 1_555 1_555
C5 C3 C4 59.4(7) 1_555 1_555 2_656
C5 C3 C2 120.4(8) 1_555 1_555 2_656
C5 C3 C4 28.8(8) 1_555 1_555 1_555
C5 C3 C2 150.7(12) 1_555 1_555 1_555
C1 C3 C5 174.2(14) 1_555 1_555 1_555
C1 C3 C4 123.3(8) 1_555 1_555 2_656
C1 C3 C2 62.6(7) 1_555 1_555 2_656
C1 C3 C4 153.9(10) 1_555 1_555 1_555
C1 C3 C2 32.9(9) 1_555 1_555 1_555
C3 C3 C1 93.0(5) 2_656 1_555 1_555
C3 C3 C5 90.0(5) 2_656 1_555 1_555
C3 C3 C4 30.6(6) 2_656 1_555 2_656
C3 C3 C2 30.4(6) 2_656 1_555 2_656
C3 C3 C4 61.1(8) 2_656 1_555 1_555
C3 C3 C2 60.8(8) 2_656 1_555 1_555
O3 C3 C3 115.1(4) 1_555 1_555 2_656
O3 C3 C1 25.0(4) 1_555 1_555 1_555
O3 C3 C5 154.0(7) 1_555 1_555 1_555
O3 C3 C4 145.6(8) 1_555 1_555 2_656
O3 C3 C2 85.0(7) 1_555 1_555 2_656
O3 C3 C4 171.8(18) 1_555 1_555 1_555
O3 C3 C2 54.6(8) 1_555 1_555 1_555
C5 C4 C4 118.7(8) 1_555 1_555 2_656
C3 C4 C5 122.3(13) 1_555 1_555 1_555
C3 C4 C4 118.7(7) 1_555 1_555 2_656
C5 C4 C3 149.3(11) 2_656 1_555 1_555
C5 C4 C5 88.1(13) 2_656 1_555 1_555
C5 C4 C4 30.7(6) 2_656 1_555 2_656
C3 C4 C5 61.3(6) 2_656 1_555 2_656
C3 C4 C3 88.2(13) 2_656 1_555 1_555
C3 C4 C5 149.4(12) 2_656 1_555 1_555
C3 C4 C4 30.7(6) 2_656 1_555 2_656
C2 C4 C3 59.3(6) 1_555 1_555 2_656
C2 C4 C5 120.6(7) 1_555 1_555 2_656
C2 C4 C3 29.0(8) 1_555 1_555 1_555
C2 C4 C5 151.2(11) 1_555 1_555 1_555
C2 C4 C4 89.9(4) 1_555 1_555 2_656
C6 C4 C2 179.6(14) 1_555 1_555 1_555
C6 C4 C3 120.5(8) 1_555 1_555 2_656
C6 C4 C5 59.3(6) 1_555 1_555 2_656
C6 C4 C3 151.2(11) 1_555 1_555 1_555
C6 C4 C5 28.9(8) 1_555 1_555 1_555
C6 C4 C4 89.9(4) 1_555 1_555 2_656
C2 C4 C6 150.2(7) 2_656 1_555 1_555
C2 C4 C2 29.7(5) 2_656 1_555 1_555
C2 C4 C3 29.7(5) 2_656 1_555 2_656
C2 C4 C5 90.9(6) 2_656 1_555 2_656
C2 C4 C3 58.6(9) 2_656 1_555 1_555
C2 C4 C5 177.9(14) 2_656 1_555 1_555
C2 C4 C4 60.3(4) 2_656 1_555 2_656
C6 C4 C2 120.7(6) 2_656 1_555 2_656
C6 C4 C6 29.6(5) 2_656 1_555 1_555
C6 C4 C2 150.3(6) 2_656 1_555 1_555
C6 C4 C3 91.1(6) 2_656 1_555 2_656
C6 C4 C5 29.8(5) 2_656 1_555 2_656
C6 C4 C3 176.0(14) 2_656 1_555 1_555
C6 C4 C5 58.3(9) 2_656 1_555 1_555
C6 C4 C4 60.4(4) 2_656 1_555 2_656
C6 C5 C4 122.2(14) 1_555 1_555 1_555
C6 C5 C6 30.6(6) 2_656 1_555 1_555
C6 C5 C4 91.9(10) 2_656 1_555 1_555
C4 C5 C6 61.4(7) 2_656 1_555 2_656
C4 C5 C6 91.8(10) 2_656 1_555 1_555
C4 C5 C4 30.6(6) 2_656 1_555 1_555
C3 C5 C4 59.4(7) 1_555 1_555 2_656
C3 C5 C6 120.7(8) 1_555 1_555 2_656
C3 C5 C6 151.1(12) 1_555 1_555 1_555
C3 C5 C4 28.9(8) 1_555 1_555 1_555
C5 C5 C3 90.0(5) 2_656 1_555 1_555
C5 C5 C4 30.6(6) 2_656 1_555 2_656
C5 C5 C6 30.7(5) 2_656 1_555 2_656
C5 C5 C6 61.1(8) 2_656 1_555 1_555
C5 C5 C4 61.2(8) 2_656 1_555 1_555
C5 C6 C6 118.6(7) 1_555 1_555 2_656
C5 C6 C5 88.1(12) 2_656 1_555 1_555
C5 C6 C6 30.8(6) 2_656 1_555 2_656
C4 C6 C5 59.4(6) 1_555 1_555 2_656
C4 C6 C5 28.8(8) 1_555 1_555 1_555
C4 C6 C6 90.0(4) 1_555 1_555 2_656
C4 C6 C4 29.7(5) 2_656 1_555 1_555
C4 C6 C5 29.7(5) 2_656 1_555 2_656
C4 C6 C5 58.4(9) 2_656 1_555 1_555
C4 C6 C6 60.4(4) 2_656 1_555 2_656
O2 Ow1 O2 60.1(5) 1_455 1_555 2_656
O4 Ow1 O2 83.4(5) 2_656 1_555 1_455
O4 Ow1 O2 55.5(4) 2_656 1_555 2_656
O4 Ow1 O4 133.7(8) 1_455 1_555 2_656
O4 Ow1 O2 55.5(4) 1_455 1_555 1_455
O4 Ow1 O2 83.4(5) 1_455 1_555 2_656

loop_
_geom_bond_atom_site_label_1
_geom_bond_atom_site_label_2
_geom_bond_distance
_geom_bond_site_symmetry_1
_geom_bond_site_symmetry_2
Ga1 O4 1.982(12) 1_555 4_656
Ga1 O4 1.982(12) 1_555 1_555
Ga1 O2 1.984(13) 1_555 1_555
Ga1 O2 1.984(13) 1_555 4_656
Ga1 O1 1.997(10) 1_555 1_555
Ga1 O1 1.997(10) 1_555 4_656
Ga1 Ga2 2.9312(13) 1_555 1_555
Ga1 Ga2 2.9312(13) 1_555 3_454
Ga1 C1 3.02(2) 1_555 4_656
Ga1 C1 3.02(2) 1_555 1_555
Ga2 O3 1.984(12) 1_555 3_655
Ga2 O3 1.984(12) 1_555 4_656
Ga2 O1 2.006(14) 1_555 4_656
Ga2 O1 2.006(14) 1_555 3_655
Ga2 O2 2.021(10) 1_555 1_555
Ga2 O2 2.021(10) 1_555 2_756
Ga2 Ga1 2.9312(13) 1_555 1_555
Ga2 Ga1 2.9312(13) 1_555 2_756
Ga2 C1 2.938(17) 1_555 3_655
Ga2 C1 2.938(17) 1_555 4_656
Ga2 O4 3.144(10) 1_555 3_655
Ga2 O4 3.144(10) 1_555 4_656
O1 Ga1 1.997(10) 1_555 1_555
O1 Ga2 2.006(14) 1_555 3_454
O1 O2 2.67(2) 1_555 4_656
O1 O4 2.697(18) 1_555 1_555
O1 O2 2.823(19) 1_555 2_655
O1 O3 2.84(2) 1_555 1_555
O1 O3 2.854(15) 1_555 2_555
O1 O4 2.925(15) 1_555 4_656
O1 O1 2.94(3) 1_555 2_655
O1 O2 2.956(12) 1_555 1_555
O1 O2 2.977(14) 1_555 3_454
O1 C1 3.12(3) 1_555 1_555
O2 Ga1 1.984(13) 1_555 1_555
O2 Ga2 2.021(10) 1_555 1_555
O2 O1 2.67(2) 1_555 4_656
O2 O4 2.76(2) 1_555 1_555
O2 O1 2.823(19) 1_555 2_655
O2 O4 2.848(14) 1_555 4_656
O2 O3 2.892(15) 1_555 4_656
O2 Ow1 2.912(19) 1_555 1_655
O2 O2 2.914(19) 1_555 2_756
O2 O1 2.956(12) 1_555 1_555
O2 O1 2.977(14) 1_555 3_655
O3 C1 1.249(18) 1_555 1_555
O3 Ga2 1.984(12) 1_555 3_454
O3 O4 2.176(16) 1_555 1_555
O3 C2 2.404(18) 1_555 1_555
O3 O3 2.64(2) 1_555 2_555
O3 O1 2.84(2) 1_555 1_555
O3 O1 2.854(15) 1_555 2_555
O3 O2 2.892(15) 1_555 4_656
O3 C3 2.923(19) 1_555 1_555
O4 C1 1.28(2) 1_555 1_555
O4 Ga1 1.982(12) 1_555 1_555
O4 O3 2.176(16) 1_555 1_555
O4 C2 2.44(2) 1_555 1_555
O4 O1 2.697(18) 1_555 1_555
O4 O2 2.76(2) 1_555 1_555
O4 O2 2.848(14) 1_555 4_656
O4 O1 2.925(15) 1_555 4_656
O4 C2 2.96(2) 1_555 2_656
O4 C1 3.00(3) 1_555 2_656
O4 Ow1 3.008(15) 1_555 1_655
O4 O4 3.05(3) 1_555 2_656
O4 Ga2 3.144(10) 1_555 3_454
C1 O3 1.249(18) 1_555 1_555
C1 O4 1.28(2) 1_555 1_555
C1 C2 1.52(3) 1_555 1_555
C1 C3 2.47(2) 1_555 1_555
C1 C2 2.51(2) 1_555 2_656
C1 Ga2 2.938(17) 1_555 3_454
C1 C1 3.00(4) 1_555 2_656
C1 O4 3.00(3) 1_555 2_656
C1 Ga1 3.02(2) 1_555 1_555
C1 O1 3.12(3) 1_555 1_555
C2 C3 1.37(2) 1_555 1_555
C2 C2 1.37(2) 1_555 2_656
C2 C1 1.52(3) 1_555 1_555
C2 C3 2.36(2) 1_555 2_656
C2 C4 2.40(3) 1_555 1_555
C2 O3 2.404(18) 1_555 1_555
C2 O4 2.44(2) 1_555 1_555
C2 C1 2.51(2) 1_555 2_656
C2 C4 2.76(2) 1_555 2_656
C2 O4 2.96(2) 1_555 2_656
C3 C2 1.37(2) 1_555 1_555
C3 C4 1.38(2) 1_555 1_555
C3 C2 2.36(2) 1_555 2_656
C3 C4 2.37(2) 1_555 2_656
C3 C5 2.41(2) 1_555 1_555
C3 C1 2.47(2) 1_555 1_555
C3 C3 2.70(3) 1_555 2_656
C3 O3 2.923(19) 1_555 1_555
C4 C4 1.37(2) 1_555 2_656
C4 C5 1.38(2) 1_555 1_555
C4 C3 1.38(2) 1_555 1_555
C4 C5 2.36(2) 1_555 2_656
C4 C3 2.37(2) 1_555 2_656
C4 C2 2.40(3) 1_555 1_555
C4 C6 2.41(2) 1_555 1_555
C4 C2 2.76(2) 1_555 2_656
C4 C6 2.77(2) 1_555 2_656
C5 C4 1.38(2) 1_555 1_555
C5 C6 1.38(2) 1_555 1_555
C5 C6 2.36(2) 1_555 2_656
C5 C4 2.36(2) 1_555 2_656
C5 C3 2.41(2) 1_555 1_555
C5 C5 2.70(3) 1_555 2_656
C6 C6 1.37(2) 1_555 2_656
C6 C5 1.38(2) 1_555 1_555
C6 C5 2.36(2) 1_555 2_656
C6 C4 2.41(2) 1_555 1_555
C6 C4 2.77(2) 1_555 2_656
Ow1 O2 2.912(19) 1_555 2_656
Ow1 O2 2.912(19) 1_555 1_455
Ow1 O4 3.008(15) 1_555 2_656
Ow1 O4 3.008(15) 1_555 1_455
